data_7158973
loop_
_publ_author_name
'Kumar, Y. Bharath Chaithanya'
'Samatha, Polasani'
'Mainkar, Prathama S.'
'Adepu, Raju'

_publ_section_title
;
 Rhodium Catalysed Intramolecular Benzannulation for the Formation of
 Tetracyclic Carbazoles
;
_journal_name_full 'Organic &amp; Biomolecular Chemistry'
_journal_paper_doi 10.1039/D2OB01662A
_journal_year 2022
_chemical_formula_moiety 'C32 H25 N O2'
_chemical_formula_sum 'C32 H25 N O2'
_chemical_formula_weight 455.53
_space_group_crystal_system triclinic
_space_group_IT_number 2
_space_group_name_Hall '-P 1'
_space_group_name_H-M_alt 'P -1'
_atom_sites_solution_hydrogens geom
_audit_creation_method SHELXL-2018/3
_audit_update_record
;
2022-08-08 deposited with the CCDC.	2022-11-03 downloaded from the CCDC.
;
_cell_angle_alpha 79.577(2)
_cell_angle_beta 77.886(2)
_cell_angle_gamma 69.796(2)
_cell_formula_units_Z 2
_cell_length_a 8.2394(4)
_cell_length_b 10.0790(6)
_cell_length_c 15.9028(8)
_cell_measurement_reflns_used 5185
_cell_measurement_temperature 294(2)
_cell_measurement_theta_max 22.215
_cell_measurement_theta_min 2.4015
_cell_volume 1203.30(11)
_computing_cell_refinement '<i>SAINT</i> (Bruker, 2016)'
_computing_data_collection '<i>APEX3</i> (Bruker, 2016)'
_computing_data_reduction 'Bruker SAINT'
_computing_molecular_graphics 'Bruker SHELXTL'
_computing_publication_material 'Bruker SHELXTL'
_computing_structure_refinement 'SHELXL-2018/3 (Sheldrick, 2018)'
_computing_structure_solution 'SHELXT 2018/2 (Sheldrick, 2018)'
_diffrn_ambient_temperature 294(2)
_diffrn_measured_fraction_theta_full 0.994
_diffrn_measured_fraction_theta_max 0.995
_diffrn_measurement_device_type 'Bruker D8 QUEST PHOTON-100'
_diffrn_measurement_method '\w and \f'
_diffrn_radiation_type MoK\a
_diffrn_radiation_wavelength 0.71073
_diffrn_reflns_av_R_equivalents 0.0646
_diffrn_reflns_av_unetI/netI 0.0882
_diffrn_reflns_Laue_measured_fraction_full 0.994
_diffrn_reflns_Laue_measured_fraction_max 0.995
_diffrn_reflns_limit_h_max 10
_diffrn_reflns_limit_h_min -10
_diffrn_reflns_limit_k_max 13
_diffrn_reflns_limit_k_min -13
_diffrn_reflns_limit_l_max 21
_diffrn_reflns_limit_l_min -21
_diffrn_reflns_number 23411
_diffrn_reflns_point_group_measured_fraction_full 0.994
_diffrn_reflns_point_group_measured_fraction_max 0.995
_diffrn_reflns_theta_full 25.242
_diffrn_reflns_theta_max 28.340
_diffrn_reflns_theta_min 2.168
_exptl_absorpt_coefficient_mu 0.078
_exptl_absorpt_correction_T_max 0.7457
_exptl_absorpt_correction_T_min 0.6136
_exptl_absorpt_correction_type multi-scan
_exptl_absorpt_process_details
;
 SADABS 2016/2: Krause, L., Herbst-Irmer, R., Sheldrick G.M. & Stalke D.,
 J. Appl. Cryst. 48 (2015) 3-10
;
_exptl_crystal_colour YELLOW
_exptl_crystal_density_diffrn 1.257
_exptl_crystal_description PLATE
_exptl_crystal_F_000 480
_exptl_crystal_size_max 0.270
_exptl_crystal_size_mid 0.260
_exptl_crystal_size_min 0.160
_refine_diff_density_max 0.302
_refine_diff_density_min -0.273
_refine_diff_density_rms 0.035
_refine_ls_extinction_method none
_refine_ls_goodness_of_fit_ref 1.032
_refine_ls_hydrogen_treatment constr
_refine_ls_matrix_type full
_refine_ls_number_parameters 355
_refine_ls_number_reflns 5977
_refine_ls_number_restraints 110
_refine_ls_restrained_S_all 1.029
_refine_ls_R_factor_all 0.1614
_refine_ls_R_factor_gt 0.0597
_refine_ls_shift/su_max 0.000
_refine_ls_shift/su_mean 0.000
_refine_ls_structure_factor_coef Fsqd
_refine_ls_weighting_details 'w=1/[\s^2^(Fo^2^)+(0.0931P)^2^] where P=(Fo^2^+2Fc^2^)/3'
_refine_ls_weighting_scheme calc
_refine_ls_wR_factor_gt 0.1541
_refine_ls_wR_factor_ref 0.1979
_reflns_Friedel_coverage 0.000
_reflns_number_gt 2599
_reflns_number_total 5977
_reflns_threshold_expression 'I > 2\s(I)'
_cod_data_source_file d2ob01662a2.cif
_cod_data_source_block KB533_0m
_cod_database_code 7158973
_shelx_shelxl_version_number 2018/3
_shelx_space_group_comment
;
The symmetry employed for this shelxl refinement is uniquely defined
by the following loop, which should always be used as a source of
symmetry information in preference to the above space-group names.
They are only intended as comments.
;
_shelx_estimated_absorpt_t_min 0.979
_shelx_estimated_absorpt_t_max 0.988

loop_
_space_group_symop_operation_xyz
'x, y, z'
'-x, -y, -z'

loop_
_atom_site_label
_atom_site_type_symbol
_atom_site_fract_x
_atom_site_fract_y
_atom_site_fract_z
_atom_site_U_iso_or_equiv
_atom_site_adp_type
_atom_site_occupancy
_atom_site_site_symmetry_order
_atom_site_calc_flag
_atom_site_refinement_flags_posn
_atom_site_refinement_flags_adp
_atom_site_refinement_flags_occupancy
_atom_site_disorder_assembly
_atom_site_disorder_group
C1 C 0.8336(3) 0.4221(2) 0.49082(15) 0.0576(6) Uani 1 1 d . . . . .
C2 C 0.8967(3) 0.3529(3) 0.41682(17) 0.0713(7) Uani 1 1 d . . . . .
H2 H 0.866922 0.398219 0.363219 0.086 Uiso 1 1 calc R U . . .
C3 C 1.0052(3) 0.2145(3) 0.4265(2) 0.0834(8) Uani 1 1 d . . . . .
H3 H 1.048318 0.164882 0.378290 0.100 Uiso 1 1 calc R U . . .
C4 C 1.0518(3) 0.1473(3) 0.5048(2) 0.0829(8) Uani 1 1 d . . . . .
H4 H 1.124872 0.053234 0.508754 0.099 Uiso 1 1 calc R U . . .
C5 C 0.9922(3) 0.2169(3) 0.57837(18) 0.0718(7) Uani 1 1 d . . . . .
H5 H 1.025587 0.170878 0.631224 0.086 Uiso 1 1 calc R U . . .
C6 C 0.8817(2) 0.3566(2) 0.57153(15) 0.0549(6) Uani 1 1 d . . . . .
C7 C 0.7933(2) 0.4605(2) 0.63184(14) 0.0509(5) Uani 1 1 d . . . . .
C8 C 0.6940(3) 0.5809(2) 0.58457(13) 0.0496(5) Uani 1 1 d . . . . .
C9 C 0.5876(2) 0.7056(2) 0.61852(13) 0.0486(5) Uani 1 1 d . . . . .
C10 C 0.4941(3) 0.8241(2) 0.55706(14) 0.0680(6) Uani 1 1 d . . . . .
H10A H 0.375526 0.867839 0.585359 0.082 Uiso 1 1 calc R U . . .
H10B H 0.552422 0.895834 0.543857 0.082 Uiso 1 1 calc R U . . .
C11 C 0.4863(4) 0.7790(3) 0.47548(17) 0.0874(8) Uani 1 1 d . . . . .
H11A H 0.381838 0.751052 0.484951 0.105 Uiso 1 1 calc R U . . .
H11B H 0.467848 0.862822 0.433010 0.105 Uiso 1 1 calc R U . . .
C12 C 0.6306(3) 0.6648(3) 0.43476(15) 0.0767(7) Uani 1 1 d . . . . .
H12A H 0.585150 0.620297 0.399990 0.092 Uiso 1 1 calc R U . . .
H12B H 0.714770 0.705090 0.396674 0.092 Uiso 1 1 calc R U . . .
C13 C 0.5829(2) 0.7111(2) 0.70553(13) 0.0464(5) Uani 1 1 d . . . . .
C14 C 0.6839(2) 0.5911(2) 0.75599(13) 0.0502(5) Uani 1 1 d . . . . .
C15 C 0.7884(3) 0.4685(2) 0.71848(14) 0.0555(6) Uani 1 1 d . . . . .
H15 H 0.855269 0.391519 0.751802 0.067 Uiso 1 1 calc R U . . .
C16 C 0.6877(3) 0.5856(3) 0.84933(15) 0.0613(6) Uani 1 1 d . U . . .
C19 C 0.4728(2) 0.8477(2) 0.74175(12) 0.0474(5) Uani 1 1 d . . . . .
C20 C 0.5408(3) 0.9538(2) 0.73640(13) 0.0523(5) Uani 1 1 d . . . . .
H20 H 0.657244 0.938902 0.711130 0.063 Uiso 1 1 calc R U . . .
C21 C 0.4429(3) 1.0877(2) 0.76759(13) 0.0507(5) Uani 1 1 d . . . . .
C22 C 0.5181(3) 1.1953(2) 0.76107(14) 0.0631(6) Uani 1 1 d . . . . .
H22 H 0.634610 1.179362 0.735729 0.076 Uiso 1 1 calc R U . . .
C23 C 0.4242(3) 1.3226(3) 0.79101(17) 0.0722(7) Uani 1 1 d . . . . .
H23 H 0.475932 1.393055 0.785548 0.087 Uiso 1 1 calc R U . . .
C24 C 0.2508(4) 1.3464(3) 0.82974(16) 0.0752(7) Uani 1 1 d . . . . .
H24 H 0.186894 1.432756 0.851090 0.090 Uiso 1 1 calc R U . . .
C25 C 0.1732(3) 1.2441(2) 0.83679(15) 0.0664(6) Uani 1 1 d . . . . .
H25 H 0.056777 1.262019 0.862856 0.080 Uiso 1 1 calc R U . . .
C26 C 0.2660(3) 1.1121(2) 0.80535(13) 0.0521(5) Uani 1 1 d . . . . .
C27 C 0.1881(3) 1.0022(2) 0.80957(14) 0.0565(6) Uani 1 1 d . . . . .
C28 C 0.0116(3) 1.0192(3) 0.84469(18) 0.0823(8) Uani 1 1 d . . . . .
H28 H -0.058573 1.104461 0.865825 0.099 Uiso 1 1 calc R U . . .
C29 C -0.0595(3) 0.9134(3) 0.8486(2) 0.1031(10) Uani 1 1 d . . . . .
H29 H -0.176388 0.927266 0.872651 0.124 Uiso 1 1 calc R U . . .
C30 C 0.0413(3) 0.7863(3) 0.8169(2) 0.0976(10) Uani 1 1 d . . . . .
H30 H -0.007750 0.715057 0.819363 0.117 Uiso 1 1 calc R U . . .
C31 C 0.2141(3) 0.7654(3) 0.78193(17) 0.0724(7) Uani 1 1 d . . . . .
H31 H 0.281334 0.679517 0.760796 0.087 Uiso 1 1 calc R U . . .
C32 C 0.2909(3) 0.8712(2) 0.77748(13) 0.0521(5) Uani 1 1 d . . . . .
N1 N 0.7178(2) 0.55794(19) 0.49978(11) 0.0573(5) Uani 1 1 d . . . . .
C17 C 0.551(3) 0.707(2) 0.9721(14) 0.101(4) Uani 0.51(2) 1 d . U P A 1
H17A H 0.634630 0.739694 0.990087 0.121 Uiso 0.51(2) 1 calc R U P A 1
H17B H 0.568568 0.609633 0.999101 0.121 Uiso 0.51(2) 1 calc R U P A 1
C18 C 0.3803(19) 0.790(2) 1.0081(9) 0.139(5) Uani 0.51(2) 1 d . U P A 1
H18A H 0.355060 0.886146 0.979729 0.209 Uiso 0.51(2) 1 calc R U P A 1
H18B H 0.375661 0.790924 1.068918 0.209 Uiso 0.51(2) 1 calc R U P A 1
H18C H 0.295248 0.750418 1.000066 0.209 Uiso 0.51(2) 1 calc R U P A 1
O1 O 0.5970(19) 0.7022(12) 0.8823(8) 0.078(2) Uani 0.51(2) 1 d . U P A 1
O2 O 0.8121(9) 0.5189(14) 0.8839(6) 0.083(3) Uani 0.51(2) 1 d . U P A 1
C17D C 0.577(4) 0.685(2) 0.9817(14) 0.096(4) Uani 0.49(2) 1 d . U P A 2
H17C H 0.699190 0.671085 0.982682 0.116 Uiso 0.49(2) 1 calc R U P A 2
H17D H 0.536959 0.618683 1.025895 0.116 Uiso 0.49(2) 1 calc R U P A 2
C18D C 0.460(3) 0.8432(15) 0.9926(8) 0.126(5) Uani 0.49(2) 1 d . U P A 2
H18F H 0.512794 0.906750 0.953304 0.189 Uiso 0.49(2) 1 calc R U P A 2
H18D H 0.450916 0.860973 1.051008 0.189 Uiso 0.49(2) 1 calc R U P A 2
H18E H 0.345682 0.858373 0.980176 0.189 Uiso 0.49(2) 1 calc R U P A 2
O1D O 0.5465(14) 0.6734(15) 0.8906(8) 0.074(3) Uani 0.49(2) 1 d . U P A 2
O2D O 0.748(2) 0.4701(10) 0.8929(5) 0.109(4) Uani 0.49(2) 1 d . U P A 2

loop_
_atom_site_aniso_label
_atom_site_aniso_U_11
_atom_site_aniso_U_22
_atom_site_aniso_U_33
_atom_site_aniso_U_23
_atom_site_aniso_U_13
_atom_site_aniso_U_12
C1 0.0492(12) 0.0537(14) 0.0734(17) -0.0274(12) 0.0058(11) -0.0201(11)
C2 0.0655(15) 0.0748(19) 0.0781(17) -0.0367(14) 0.0090(12) -0.0262(14)
C3 0.0576(15) 0.083(2) 0.115(2) -0.0594(19) 0.0163(16) -0.0221(15)
C4 0.0554(15) 0.0608(17) 0.130(3) -0.0448(18) -0.0036(16) -0.0058(12)
C5 0.0543(13) 0.0557(16) 0.104(2) -0.0299(14) -0.0053(13) -0.0102(12)
C6 0.0438(11) 0.0441(13) 0.0761(16) -0.0207(11) 0.0014(11) -0.0126(10)
C7 0.0462(11) 0.0428(13) 0.0609(14) -0.0115(11) -0.0036(10) -0.0110(10)
C8 0.0518(12) 0.0457(13) 0.0522(13) -0.0136(10) -0.0018(10) -0.0165(10)
C9 0.0482(11) 0.0424(13) 0.0519(13) -0.0086(10) -0.0058(9) -0.0102(10)
C10 0.0800(16) 0.0579(15) 0.0576(14) -0.0090(12) -0.0164(12) -0.0075(13)
C11 0.0980(19) 0.0782(19) 0.0728(17) -0.0208(14) -0.0254(15) 0.0012(16)
C12 0.0920(18) 0.0730(18) 0.0602(15) -0.0145(14) -0.0117(13) -0.0173(15)
C13 0.0441(11) 0.0418(12) 0.0512(13) -0.0104(10) -0.0036(9) -0.0110(10)
C14 0.0444(11) 0.0499(13) 0.0526(13) -0.0090(10) -0.0057(10) -0.0101(10)
C15 0.0494(12) 0.0465(13) 0.0633(15) -0.0048(11) -0.0115(10) -0.0056(10)
C16 0.0537(15) 0.0597(17) 0.0590(15) -0.0103(13) -0.0063(12) -0.0038(12)
C19 0.0470(11) 0.0447(13) 0.0464(12) -0.0103(9) -0.0072(9) -0.0073(10)
C20 0.0480(12) 0.0525(14) 0.0535(13) -0.0146(10) -0.0018(9) -0.0120(11)
C21 0.0533(12) 0.0484(13) 0.0487(12) -0.0118(10) -0.0104(10) -0.0100(11)
C22 0.0714(15) 0.0563(15) 0.0656(15) -0.0155(12) -0.0099(12) -0.0216(13)
C23 0.0858(19) 0.0564(16) 0.0828(17) -0.0173(13) -0.0246(14) -0.0222(14)
C24 0.090(2) 0.0494(15) 0.0836(18) -0.0242(13) -0.0237(15) -0.0051(14)
C25 0.0611(14) 0.0553(15) 0.0739(16) -0.0201(12) -0.0122(12) -0.0004(12)
C26 0.0558(13) 0.0449(13) 0.0515(13) -0.0116(10) -0.0132(10) -0.0052(11)
C27 0.0468(12) 0.0538(14) 0.0622(14) -0.0137(11) -0.0056(10) -0.0059(11)
C28 0.0524(14) 0.0759(19) 0.109(2) -0.0330(15) 0.0074(13) -0.0098(14)
C29 0.0557(15) 0.099(2) 0.151(3) -0.042(2) 0.0177(16) -0.0268(17)
C30 0.0661(18) 0.084(2) 0.148(3) -0.0326(19) 0.0061(17) -0.0344(17)
C31 0.0574(14) 0.0623(16) 0.0971(19) -0.0242(13) 0.0012(12) -0.0191(13)
C32 0.0462(12) 0.0499(13) 0.0580(13) -0.0110(10) -0.0049(10) -0.0123(10)
N1 0.0640(11) 0.0513(12) 0.0539(11) -0.0182(9) -0.0038(9) -0.0125(9)
C17 0.117(7) 0.091(7) 0.052(5) -0.004(4) -0.031(4) 0.029(5)
C18 0.124(8) 0.170(12) 0.073(6) -0.033(7) -0.008(5) 0.023(7)
O1 0.108(6) 0.071(4) 0.046(3) -0.009(2) -0.019(4) -0.011(3)
O2 0.070(3) 0.093(5) 0.068(3) -0.015(3) -0.030(2) 0.010(3)
C17D 0.123(7) 0.098(8) 0.043(5) -0.030(6) -0.021(5) 0.012(7)
C18D 0.159(12) 0.119(8) 0.063(6) -0.035(5) -0.009(6) 0.010(7)
O1D 0.067(4) 0.083(5) 0.052(3) -0.016(3) -0.005(3) 0.002(3)
O2D 0.150(8) 0.073(5) 0.063(3) 0.007(3) -0.017(4) 0.009(4)

loop_
_atom_type_symbol
_atom_type_description
_atom_type_scat_dispersion_real
_atom_type_scat_dispersion_imag
_atom_type_scat_source
C C 0.0033 0.0016 'International Tables Vol C Tables 4.2.6.8 and 6.1.1.4'
H H 0.0000 0.0000 'International Tables Vol C Tables 4.2.6.8 and 6.1.1.4'
N N 0.0061 0.0033 'International Tables Vol C Tables 4.2.6.8 and 6.1.1.4'
O O 0.0106 0.0060 'International Tables Vol C Tables 4.2.6.8 and 6.1.1.4'

loop_
_geom_angle_atom_site_label_1
_geom_angle_atom_site_label_2
_geom_angle_atom_site_label_3
_geom_angle
_geom_angle_site_symmetry_1
_geom_angle_site_symmetry_3
_geom_angle_publ_flag
N1 C1 C2 128.6(2) . . ?
N1 C1 C6 109.20(18) . . ?
C2 C1 C6 122.1(2) . . ?
C3 C2 C1 116.9(3) . . ?
C3 C2 H2 121.5 . . ?
C1 C2 H2 121.5 . . ?
C4 C3 C2 122.0(2) . . ?
C4 C3 H3 119.0 . . ?
C2 C3 H3 119.0 . . ?
C3 C4 C5 121.2(3) . . ?
C3 C4 H4 119.4 . . ?
C5 C4 H4 119.4 . . ?
C4 C5 C6 118.6(3) . . ?
C4 C5 H5 120.7 . . ?
C6 C5 H5 120.7 . . ?
C5 C6 C1 119.0(2) . . ?
C5 C6 C7 134.5(2) . . ?
C1 C6 C7 106.41(18) . . ?
C15 C7 C8 117.13(19) . . ?
C15 C7 C6 136.7(2) . . ?
C8 C7 C6 106.19(19) . . ?
N1 C8 C9 125.1(2) . . ?
N1 C8 C7 110.04(18) . . ?
C9 C8 C7 124.86(19) . . ?
C13 C9 C8 117.17(19) . . ?
C13 C9 C10 125.83(19) . . ?
C8 C9 C10 116.95(18) . . ?
C11 C10 C9 114.0(2) . . ?
C11 C10 H10A 108.8 . . ?
C9 C10 H10A 108.8 . . ?
C11 C10 H10B 108.8 . . ?
C9 C10 H10B 108.8 . . ?
H10A C10 H10B 107.7 . . ?
C12 C11 C10 121.7(2) . . ?
C12 C11 H11A 106.9 . . ?
C10 C11 H11A 106.9 . . ?
C12 C11 H11B 106.9 . . ?
C10 C11 H11B 106.9 . . ?
H11A C11 H11B 106.7 . . ?
N1 C12 C11 111.0(2) . . ?
N1 C12 H12A 109.4 . . ?
C11 C12 H12A 109.4 . . ?
N1 C12 H12B 109.4 . . ?
C11 C12 H12B 109.4 . . ?
H12A C12 H12B 108.0 . . ?
C9 C13 C14 119.80(18) . . ?
C9 C13 C19 117.32(18) . . ?
C14 C13 C19 122.85(17) . . ?
C15 C14 C13 120.56(19) . . ?
C15 C14 C16 115.26(19) . . ?
C13 C14 C16 124.18(19) . . ?
C7 C15 C14 120.4(2) . . ?
C7 C15 H15 119.8 . . ?
C14 C15 H15 119.8 . . ?
O2 C16 O1 112.8(8) . . ?
O2D C16 O1D 113.9(9) . . ?
O2 C16 C14 124.2(4) . . ?
O2D C16 C14 120.3(5) . . ?
O1 C16 C14 114.6(6) . . ?
O1D C16 C14 113.9(6) . . ?
C20 C19 C32 119.03(18) . . ?
C20 C19 C13 120.22(17) . . ?
C32 C19 C13 120.62(17) . . ?
C19 C20 C21 123.30(19) . . ?
C19 C20 H20 118.4 . . ?
C21 C20 H20 118.4 . . ?
C22 C21 C26 119.33(19) . . ?
C22 C21 C20 121.70(19) . . ?
C26 C21 C20 118.97(18) . . ?
C23 C22 C21 121.5(2) . . ?
C23 C22 H22 119.3 . . ?
C21 C22 H22 119.3 . . ?
C22 C23 C24 119.5(2) . . ?
C22 C23 H23 120.2 . . ?
C24 C23 H23 120.2 . . ?
C25 C24 C23 120.5(2) . . ?
C25 C24 H24 119.7 . . ?
C23 C24 H24 119.7 . . ?
C24 C25 C26 121.3(2) . . ?
C24 C25 H25 119.4 . . ?
C26 C25 H25 119.4 . . ?
C25 C26 C21 117.83(19) . . ?
C25 C26 C27 123.2(2) . . ?
C21 C26 C27 119.00(18) . . ?
C28 C27 C32 117.6(2) . . ?
C28 C27 C26 122.5(2) . . ?
C32 C27 C26 119.85(18) . . ?
C29 C28 C27 121.7(2) . . ?
C29 C28 H28 119.2 . . ?
C27 C28 H28 119.2 . . ?
C28 C29 C30 120.4(2) . . ?
C28 C29 H29 119.8 . . ?
C30 C29 H29 119.8 . . ?
C31 C30 C29 119.9(2) . . ?
C31 C30 H30 120.1 . . ?
C29 C30 H30 120.1 . . ?
C30 C31 C32 121.1(2) . . ?
C30 C31 H31 119.4 . . ?
C32 C31 H31 119.4 . . ?
C31 C32 C27 119.38(19) . . ?
C31 C32 C19 120.82(19) . . ?
C27 C32 C19 119.79(18) . . ?
C8 N1 C1 108.14(18) . . ?
C8 N1 C12 122.60(18) . . ?
C1 N1 C12 129.26(19) . . ?
O1 C17 C18 120.4(16) . . ?
O1 C17 H17A 107.2 . . ?
C18 C17 H17A 107.2 . . ?
O1 C17 H17B 107.2 . . ?
C18 C17 H17B 107.2 . . ?
H17A C17 H17B 106.9 . . ?
C17 C18 H18A 109.5 . . ?
C17 C18 H18B 109.5 . . ?
H18A C18 H18B 109.5 . . ?
C17 C18 H18C 109.5 . . ?
H18A C18 H18C 109.5 . . ?
H18B C18 H18C 109.5 . . ?
C16 O1 C17 122.1(11) . . ?
O1D C17D C18D 100.4(14) . . ?
O1D C17D H17C 111.7 . . ?
C18D C17D H17C 111.7 . . ?
O1D C17D H17D 111.7 . . ?
C18D C17D H17D 111.7 . . ?
H17C C17D H17D 109.5 . . ?
C17D C18D H18F 109.5 . . ?
C17D C18D H18D 109.5 . . ?
H18F C18D H18D 109.5 . . ?
C17D C18D H18E 109.5 . . ?
H18F C18D H18E 109.5 . . ?
H18D C18D H18E 109.5 . . ?
C16 O1D C17D 110.6(12) . . ?

loop_
_geom_bond_atom_site_label_1
_geom_bond_atom_site_label_2
_geom_bond_distance
_geom_bond_site_symmetry_2
_geom_bond_publ_flag
C1 N1 1.384(3) . ?
C1 C2 1.390(3) . ?
C1 C6 1.402(3) . ?
C2 C3 1.374(3) . ?
C2 H2 0.9300 . ?
C3 C4 1.369(4) . ?
C3 H3 0.9300 . ?
C4 C5 1.385(3) . ?
C4 H4 0.9300 . ?
C5 C6 1.387(3) . ?
C5 H5 0.9300 . ?
C6 C7 1.446(3) . ?
C7 C15 1.386(3) . ?
C7 C8 1.396(3) . ?
C8 N1 1.371(2) . ?
C8 C9 1.388(3) . ?
C9 C13 1.387(3) . ?
C9 C10 1.494(3) . ?
C10 C11 1.470(3) . ?
C10 H10A 0.9700 . ?
C10 H10B 0.9700 . ?
C11 C12 1.469(3) . ?
C11 H11A 0.9700 . ?
C11 H11B 0.9700 . ?
C12 N1 1.456(3) . ?
C12 H12A 0.9700 . ?
C12 H12B 0.9700 . ?
C13 C14 1.426(3) . ?
C13 C19 1.502(3) . ?
C14 C15 1.393(3) . ?
C14 C16 1.482(3) . ?
C15 H15 0.9300 . ?
C16 O2 1.197(7) . ?
C16 O2D 1.240(8) . ?
C16 O1 1.291(11) . ?
C16 O1D 1.322(11) . ?
C19 C20 1.351(3) . ?
C19 C32 1.440(3) . ?
C20 C21 1.428(3) . ?
C20 H20 0.9300 . ?
C21 C22 1.403(3) . ?
C21 C26 1.408(3) . ?
C22 C23 1.360(3) . ?
C22 H22 0.9300 . ?
C23 C24 1.388(3) . ?
C23 H23 0.9300 . ?
C24 C25 1.368(3) . ?
C24 H24 0.9300 . ?
C25 C26 1.408(3) . ?
C25 H25 0.9300 . ?
C26 C27 1.446(3) . ?
C27 C28 1.406(3) . ?
C27 C32 1.419(3) . ?
C28 C29 1.370(4) . ?
C28 H28 0.9300 . ?
C29 C30 1.381(4) . ?
C29 H29 0.9300 . ?
C30 C31 1.372(3) . ?
C30 H30 0.9300 . ?
C31 C32 1.400(3) . ?
C31 H31 0.9300 . ?
C17 O1 1.40(2) . ?
C17 C18 1.43(2) . ?
C17 H17A 0.9700 . ?
C17 H17B 0.9700 . ?
C18 H18A 0.9600 . ?
C18 H18B 0.9600 . ?
C18 H18C 0.9600 . ?
C17D O1D 1.55(3) . ?
C17D C18D 1.57(2) . ?
C17D H17C 0.9700 . ?
C17D H17D 0.9700 . ?
C18D H18F 0.9600 . ?
C18D H18D 0.9600 . ?
C18D H18E 0.9600 . ?

loop_
_geom_torsion_atom_site_label_1
_geom_torsion_atom_site_label_2
_geom_torsion_atom_site_label_3
_geom_torsion_atom_site_label_4
_geom_torsion
_geom_torsion_site_symmetry_1
_geom_torsion_site_symmetry_2
_geom_torsion_site_symmetry_3
_geom_torsion_site_symmetry_4
_geom_torsion_publ_flag
N1 C1 C2 C3 -177.04(19) . . . . ?
C6 C1 C2 C3 2.0(3) . . . . ?
C1 C2 C3 C4 -0.9(3) . . . . ?
C2 C3 C4 C5 -0.5(4) . . . . ?
C3 C4 C5 C6 0.8(3) . . . . ?
C4 C5 C6 C1 0.3(3) . . . . ?
C4 C5 C6 C7 179.0(2) . . . . ?
N1 C1 C6 C5 177.45(17) . . . . ?
C2 C1 C6 C5 -1.8(3) . . . . ?
N1 C1 C6 C7 -1.6(2) . . . . ?
C2 C1 C6 C7 179.22(18) . . . . ?
C5 C6 C7 C15 4.5(4) . . . . ?
C1 C6 C7 C15 -176.7(2) . . . . ?
C5 C6 C7 C8 -177.4(2) . . . . ?
C1 C6 C7 C8 1.4(2) . . . . ?
C15 C7 C8 N1 177.76(16) . . . . ?
C6 C7 C8 N1 -0.8(2) . . . . ?
C15 C7 C8 C9 -1.9(3) . . . . ?
C6 C7 C8 C9 179.53(17) . . . . ?
N1 C8 C9 C13 -178.37(16) . . . . ?
C7 C8 C9 C13 1.2(3) . . . . ?
N1 C8 C9 C10 -0.8(3) . . . . ?
C7 C8 C9 C10 178.83(18) . . . . ?
C13 C9 C10 C11 -165.6(2) . . . . ?
C8 C9 C10 C11 17.0(3) . . . . ?
C9 C10 C11 C12 -34.7(4) . . . . ?
C10 C11 C12 N1 32.7(4) . . . . ?
C8 C9 C13 C14 -0.4(3) . . . . ?
C10 C9 C13 C14 -177.81(18) . . . . ?
C8 C9 C13 C19 177.92(16) . . . . ?
C10 C9 C13 C19 0.6(3) . . . . ?
C9 C13 C14 C15 0.4(3) . . . . ?
C19 C13 C14 C15 -177.84(17) . . . . ?
C9 C13 C14 C16 -179.76(18) . . . . ?
C19 C13 C14 C16 2.0(3) . . . . ?
C8 C7 C15 C14 1.8(3) . . . . ?
C6 C7 C15 C14 179.8(2) . . . . ?
C13 C14 C15 C7 -1.1(3) . . . . ?
C16 C14 C15 C7 179.04(18) . . . . ?
C15 C14 C16 O2 31.1(9) . . . . ?
C13 C14 C16 O2 -148.7(9) . . . . ?
C15 C14 C16 O2D -15.1(12) . . . . ?
C13 C14 C16 O2D 165.1(11) . . . . ?
C15 C14 C16 O1 176.8(7) . . . . ?
C13 C14 C16 O1 -3.0(8) . . . . ?
C15 C14 C16 O1D -155.7(7) . . . . ?
C13 C14 C16 O1D 24.5(8) . . . . ?
C9 C13 C19 C20 -86.6(2) . . . . ?
C14 C13 C19 C20 91.8(2) . . . . ?
C9 C13 C19 C32 89.4(2) . . . . ?
C14 C13 C19 C32 -92.3(2) . . . . ?
C32 C19 C20 C21 2.5(3) . . . . ?
C13 C19 C20 C21 178.52(18) . . . . ?
C19 C20 C21 C22 179.86(19) . . . . ?
C19 C20 C21 C26 -0.5(3) . . . . ?
C26 C21 C22 C23 0.5(3) . . . . ?
C20 C21 C22 C23 -179.9(2) . . . . ?
C21 C22 C23 C24 0.7(4) . . . . ?
C22 C23 C24 C25 -1.0(4) . . . . ?
C23 C24 C25 C26 0.1(4) . . . . ?
C24 C25 C26 C21 1.1(3) . . . . ?
C24 C25 C26 C27 -178.5(2) . . . . ?
C22 C21 C26 C25 -1.3(3) . . . . ?
C20 C21 C26 C25 179.03(19) . . . . ?
C22 C21 C26 C27 178.23(18) . . . . ?
C20 C21 C26 C27 -1.4(3) . . . . ?
C25 C26 C27 C28 0.8(3) . . . . ?
C21 C26 C27 C28 -178.8(2) . . . . ?
C25 C26 C27 C32 -179.18(19) . . . . ?
C21 C26 C27 C32 1.3(3) . . . . ?
C32 C27 C28 C29 0.4(4) . . . . ?
C26 C27 C28 C29 -179.6(3) . . . . ?
C27 C28 C29 C30 -0.6(5) . . . . ?
C28 C29 C30 C31 0.4(5) . . . . ?
C29 C30 C31 C32 -0.1(4) . . . . ?
C30 C31 C32 C27 -0.1(4) . . . . ?
C30 C31 C32 C19 179.1(2) . . . . ?
C28 C27 C32 C31 0.0(3) . . . . ?
C26 C27 C32 C31 179.97(19) . . . . ?
C28 C27 C32 C19 -179.29(19) . . . . ?
C26 C27 C32 C19 0.7(3) . . . . ?
C20 C19 C32 C31 178.2(2) . . . . ?
C13 C19 C32 C31 2.2(3) . . . . ?
C20 C19 C32 C27 -2.5(3) . . . . ?
C13 C19 C32 C27 -178.55(18) . . . . ?
C9 C8 N1 C1 179.51(17) . . . . ?
C7 C8 N1 C1 -0.1(2) . . . . ?
C9 C8 N1 C12 -0.4(3) . . . . ?
C7 C8 N1 C12 179.94(18) . . . . ?
C2 C1 N1 C8 -179.76(19) . . . . ?
C6 C1 N1 C8 1.1(2) . . . . ?
C2 C1 N1 C12 0.1(3) . . . . ?
C6 C1 N1 C12 -179.01(19) . . . . ?
C11 C12 N1 C8 -14.5(3) . . . . ?
C11 C12 N1 C1 165.6(2) . . . . ?
O2 C16 O1 C17 -46(2) . . . . ?
C14 C16 O1 C17 164.3(16) . . . . ?
C18 C17 O1 C16 -139(2) . . . . ?
O2D C16 O1D C17D 49(2) . . . . ?
C14 C16 O1D C17D -167.8(11) . . . . ?
C18D C17D O1D C16 148.0(17) . . . . ?
